data_7702332
loop_
_publ_author_name
'Krautscheid, Harald'
'Emig, Norbert'
'Klaassen, Nicole'
'Seringer, Petra'

_publ_section_title
;
 Thiocyanato complexes of the coinage metals: synthesis and crystal
 structures of the polymeric pyridine complexes
 [Ag&#x200A;xCuy(SCN)x&#x2005;+&#x2005;y(py)z]
;
_journal_issue 18
_journal_name_full 'Journal of the Chemical Society, Dalton Transactions'
_journal_page_first 3071
_journal_paper_doi 10.1039/a803468k
_journal_year 1998
_chemical_formula_structural '[AgCu(SCN)2(NC5H5)3]'
_chemical_formula_sum 'C17 H15 Ag Cu N5 S2'
_chemical_formula_weight 524.87
_space_group_IT_number 43
_space_group_name_Hall 'F 2 -2d'
_space_group_name_H-M_alt 'F d d 2'
_symmetry_cell_setting orthorhombic
_symmetry_space_group_name_H-M 'F d d 2'
_atom_sites_solution_hydrogens geom
_atom_sites_solution_primary direct
_atom_sites_solution_secondary difmap
_audit_creation_method SHELXL
_cell_angle_alpha 90.00
_cell_angle_beta 90.00
_cell_angle_gamma 90.00
_cell_formula_units_Z 16
_cell_length_a 52.305(4)
_cell_length_b 12.088(1)
_cell_length_c 12.785(1)
_cell_measurement_reflns_used 90
_cell_measurement_temperature 213(2)
_cell_measurement_theta_max 12.5
_cell_measurement_theta_min 3
_cell_volume 8083.5(11)
_computing_cell_refinement 'STOE STADI4 software'
_computing_data_collection 'STOE STADI4 software'
_computing_data_reduction 'STOE XRED'
_computing_molecular_graphics SCHAKAL92
_computing_structure_refinement 'SHELXL-92 (Sheldrick, 1993)'
_computing_structure_solution 'SHELXS-86 (Sheldrick, 1990)'
_diffrn_ambient_temperature 213(2)
_diffrn_measurement_device 'STOE STADI IV'
_diffrn_measurement_method 'omega scans'
_diffrn_radiation_monochromator graphite
_diffrn_radiation_source 'fine-focus sealed tube'
_diffrn_radiation_type MoKa
_diffrn_radiation_wavelength 0.71069
_diffrn_reflns_av_R_equivalents 0.0247
_diffrn_reflns_av_sigmaI/netI 0.0464
_diffrn_reflns_limit_h_max 62
_diffrn_reflns_limit_h_min -62
_diffrn_reflns_limit_k_max 14
_diffrn_reflns_limit_k_min -14
_diffrn_reflns_limit_l_max 15
_diffrn_reflns_limit_l_min -15
_diffrn_reflns_number 4195
_diffrn_reflns_theta_max 25.01
_diffrn_reflns_theta_min 1.56
_diffrn_standards_decay_% <2%
_diffrn_standards_interval_time '2 h'
_diffrn_standards_number 3
_exptl_absorpt_coefficient_mu 2.238
_exptl_absorpt_correction_type 'Psi scans'
_exptl_crystal_colour yellow
_exptl_crystal_density_diffrn 1.725
_exptl_crystal_description plate
_exptl_crystal_F_000 4160
_exptl_crystal_size_max 0.20
_exptl_crystal_size_mid 0.20
_exptl_crystal_size_min 0.07
_refine_diff_density_max .437
_refine_diff_density_min -.356
_refine_diff_density_rms .081
_refine_ls_abs_structure_details 'Flack H D (1983), Acta Cryst. A39, 876-881'
_refine_ls_abs_structure_Flack 0.00(2)
_refine_ls_extinction_method none
_refine_ls_goodness_of_fit_all 1.153
_refine_ls_goodness_of_fit_obs 1.056
_refine_ls_matrix_type full
_refine_ls_number_parameters 235
_refine_ls_number_reflns 3567
_refine_ls_number_restraints 1
_refine_ls_restrained_S_all 1.179
_refine_ls_restrained_S_obs 1.055
_refine_ls_R_factor_all 0.0578
_refine_ls_R_factor_obs 0.0349
_refine_ls_shift/esd_max 0.002
_refine_ls_shift/esd_mean 0.000
_refine_ls_structure_factor_coef Fsqd
_refine_ls_weighting_details 'w=1/[s^2^(Fo^2^)+( 0.0206P)^2^+15.7407P] where P=(Fo^2^+2Fc^2^)/3'
_refine_ls_weighting_scheme calc
_refine_ls_wR_factor_all 0.0739
_refine_ls_wR_factor_obs 0.0594
_reflns_number_observed 2925
_reflns_number_total 3580
_reflns_observed_criterion >2sigma(I)
_cod_data_source_file k803468.txt
_cod_data_source_block ag2
_cod_depositor_comments
;
The following automatic conversions were performed:

data item '_refine_ls_weighting_scheme' value 'calc
w=1/[s^2^(Fo^2^)+( 0.0206P)^2^+15.7407P] where P=(Fo^2^+2Fc^2^)/3'
was changed to 'calc'. A new data item '_refine_ls_weighting_details'
was created with the value set to 'w=1/[s^2^(Fo^2^)+(
0.0206P)^2^+15.7407P] where P=(Fo^2^+2Fc^2^)/3'.

Automatic conversion script
Id: cif_fix_values 6909 2019-04-08 15:41:33Z antanas 
;
_cod_original_cell_volume 8083.5(14)
_cod_original_sg_symbol_H-M Fdd2
_cod_database_code 7702332

loop_
_symmetry_equiv_pos_as_xyz
'x, y, z'
'-x+1/4, y+1/4, z+1/4'
'x+1/4, -y+1/4, z+1/4'
'-x+1/2, -y, z+1/2'
'x, y+1/2, z+1/2'
'-x+1/4, y+3/4, z+3/4'
'x+1/4, -y+3/4, z+3/4'
'-x+1/2, -y+1/2, z+1'
'x+1/2, y, z+1/2'
'-x+3/4, y+1/4, z+3/4'
'x+3/4, -y+1/4, z+3/4'
'-x+1, -y, z+1'
'x+1/2, y+1/2, z'
'-x+3/4, y+3/4, z+1/4'
'x+3/4, -y+3/4, z+1/4'
'-x+1, -y+1/2, z+1/2'

loop_
_atom_site_aniso_label
_atom_site_aniso_U_11
_atom_site_aniso_U_22
_atom_site_aniso_U_33
_atom_site_aniso_U_23
_atom_site_aniso_U_13
_atom_site_aniso_U_12
Ag1 0.0501(3) 0.0476(3) 0.0370(2) 0.0103(3) -0.0011(2) -0.0003(3)
Cu1 0.0429(5) 0.0484(5) 0.0417(5) 0.0063(4) 0.0022(4) -0.0046(4)
S1 0.0440(10) 0.0615(12) 0.0400(9) -0.0110(9) 0.0082(8) -0.0158(9)
C1 0.039(4) 0.035(3) 0.035(3) 0.004(3) -0.005(3) 0.000(3)
N1 0.042(3) 0.046(3) 0.045(3) 0.004(3) 0.000(3) 0.004(3)
S2 0.0434(11) 0.0514(11) 0.0698(13) -0.0052(10) -0.0054(9) -0.0023(9)
C2 0.032(4) 0.052(4) 0.035(3) 0.007(4) -0.004(3) -0.001(3)
N2 0.053(4) 0.056(4) 0.043(3) 0.001(3) -0.007(3) 0.006(3)
N3 0.051(4) 0.047(3) 0.037(3) 0.011(3) -0.002(3) -0.005(3)
C3 0.064(6) 0.054(5) 0.070(6) 0.017(4) -0.010(4) -0.004(4)
C4 0.068(6) 0.049(5) 0.111(8) 0.034(5) 0.016(6) -0.004(5)
C5 0.098(8) 0.075(7) 0.071(6) 0.048(6) 0.033(6) 0.029(6)
C6 0.104(8) 0.083(7) 0.053(5) 0.027(5) -0.005(5) 0.010(6)
C7 0.065(5) 0.061(5) 0.054(5) 0.016(4) -0.018(4) -0.006(4)
N4 0.044(3) 0.048(3) 0.045(4) 0.006(3) 0.009(3) -0.001(3)
C8 0.065(6) 0.076(6) 0.058(5) 0.012(5) -0.003(4) -0.004(5)
C9 0.082(7) 0.123(9) 0.080(7) 0.045(7) -0.020(6) 0.021(7)
C10 0.106(9) 0.098(8) 0.095(8) 0.067(7) 0.030(7) 0.028(7)
C11 0.095(8) 0.084(8) 0.129(10) 0.047(8) 0.015(8) -0.027(7)
C12 0.064(5) 0.072(6) 0.083(6) 0.017(6) -0.009(5) -0.019(5)
N5 0.038(3) 0.046(3) 0.044(3) -0.011(3) 0.003(3) -0.006(3)
C13 0.046(4) 0.050(4) 0.051(4) -0.004(4) 0.005(4) 0.004(4)
C14 0.053(5) 0.053(5) 0.045(4) -0.006(4) -0.005(4) -0.001(4)
C15 0.057(5) 0.085(7) 0.055(5) 0.001(5) -0.013(4) -0.001(5)
C16 0.043(5) 0.096(8) 0.095(7) -0.014(6) -0.006(5) 0.026(5)
C17 0.044(4) 0.087(6) 0.055(4) -0.024(5) -0.001(4) 0.014(5)

loop_
_atom_site_label
_atom_site_type_symbol
_atom_site_fract_x
_atom_site_fract_y
_atom_site_fract_z
_atom_site_U_iso_or_equiv
_atom_site_thermal_displace_type
_atom_site_occupancy
_atom_site_calc_flag
_atom_site_refinement_flags
Ag1 Ag 0.103042(10) 0.38759(4) 0.19784(4) 0.04491(14) Uani 1 d .
Cu1 Cu 0.19627(2) 0.54944(7) 0.03850(6) 0.0443(2) Uani 1 d .
S1 S 0.12669(3) 0.5583(2) 0.27899(14) 0.0485(5) Uani 1 d .
C1 C 0.15200(11) 0.5603(5) 0.2007(5) 0.0362(14) Uani 1 d .
N1 N 0.16913(11) 0.5637(5) 0.1446(4) 0.0442(14) Uani 1 d .
S2 S 0.05549(4) 0.4266(2) 0.1691(2) 0.0549(5) Uani 1 d .
C2 C 0.05526(12) 0.5585(6) 0.2035(5) 0.040(2) Uani 1 d .
N2 N 0.05481(12) 0.6502(5) 0.2239(4) 0.051(2) Uani 1 d .
N3 N 0.10292(11) 0.2604(5) 0.3331(4) 0.0448(14) Uani 1 d .
C3 C 0.0864(2) 0.1770(7) 0.3329(6) 0.063(2) Uani 1 d .
H3 H 0.0758(2) 0.1676(7) 0.2741(6) 0.076 Uiso 1 calc R
C4 C 0.0840(2) 0.1031(7) 0.4153(8) 0.076(3) Uani 1 d .
H4 H 0.0721(2) 0.0451(7) 0.4130(8) 0.092 Uiso 1 calc R
C5 C 0.0996(2) 0.1175(8) 0.4997(8) 0.081(3) Uani 1 d .
H5 H 0.0985(2) 0.0695(8) 0.5574(8) 0.097 Uiso 1 calc R
C6 C 0.1166(2) 0.2011(8) 0.4996(6) 0.080(3) Uani 1 d .
H6 H 0.1275(2) 0.2115(8) 0.5573(6) 0.096 Uiso 1 calc R
C7 C 0.1181(2) 0.2710(6) 0.4159(6) 0.060(2) Uani 1 d .
H7 H 0.1302(2) 0.3284(6) 0.4169(6) 0.072 Uiso 1 calc R
N4 N 0.19627(10) 0.6742(5) -0.0701(5) 0.0456(14) Uani 1 d .
C8 C 0.1799(2) 0.6746(7) -0.1482(7) 0.067(2) Uani 1 d .
H8 H 0.1675(2) 0.6184(7) -0.1496(7) 0.080 Uiso 1 calc R
C9 C 0.1795(2) 0.7510(10) -0.2281(8) 0.095(3) Uani 1 d .
H9 H 0.1676(2) 0.7458(10) -0.2828(8) 0.114 Uiso 1 calc R
C10 C 0.1970(2) 0.8342(10) -0.2251(9) 0.100(4) Uani 1 d .
H10 H 0.1971(2) 0.8892(10) -0.2770(9) 0.120 Uiso 1 calc R
C11 C 0.2139(2) 0.8362(9) -0.1464(10) 0.103(4) Uani 1 d .
H11 H 0.2263(2) 0.8924(9) -0.1436(10) 0.123 Uiso 1 calc R
C12 C 0.2132(2) 0.7555(7) -0.0693(8) 0.073(3) Uani 1 d .
H12 H 0.2252(2) 0.7587(7) -0.0145(8) 0.088 Uiso 1 calc R
N5 N 0.23167(10) 0.5484(5) 0.1145(4) 0.0426(14) Uani 1 d .
C13 C 0.23508(12) 0.6071(6) 0.2022(7) 0.049(2) Uani 1 d .
H13 H 0.22224(12) 0.6572(6) 0.2222(7) 0.059 Uiso 1 calc R
C14 C 0.25629(14) 0.5980(6) 0.2642(5) 0.050(2) Uani 1 d .
H14 H 0.25781(14) 0.6424(6) 0.3242(5) 0.061 Uiso 1 calc R
C15 C 0.2751(2) 0.5257(8) 0.2398(6) 0.066(2) Uani 1 d .
H15 H 0.2896(2) 0.5176(8) 0.2822(6) 0.079 Uiso 1 calc R
C16 C 0.27186(15) 0.4638(8) 0.1492(7) 0.078(3) Uani 1 d .
H16 H 0.28453(15) 0.4132(8) 0.1285(7) 0.094 Uiso 1 calc R
C17 C 0.25015(15) 0.4766(7) 0.0898(6) 0.062(2) Uani 1 d .
H17 H 0.24821(15) 0.4330(7) 0.0294(6) 0.074 Uiso 1 calc R

loop_
_atom_type_symbol
_atom_type_description
_atom_type_scat_dispersion_real
_atom_type_scat_dispersion_imag
_atom_type_scat_source
C C .0033 .0016 'International Tables Vol C Tables 4.2.6.8 and 6.1.1.4'
H H .0000 .0000 'International Tables Vol C Tables 4.2.6.8 and 6.1.1.4'
N N .0061 .0033 'International Tables Vol C Tables 4.2.6.8 and 6.1.1.4'
S S .1246 .1234 'International Tables Vol C Tables 4.2.6.8 and 6.1.1.4'
Cu Cu .3201 1.2651 'International Tables Vol C Tables 4.2.6.8 and 6.1.1.4'
Ag Ag -.8971 1.1015 'International Tables Vol C Tables 4.2.6.8 and 6.1.1.4'

loop_
_geom_angle_atom_site_label_1
_geom_angle_atom_site_label_2
_geom_angle_atom_site_label_3
_geom_angle
_geom_angle_site_symmetry_1
_geom_angle_site_symmetry_3
N3 Ag1 S2 103.1(2) . .
N3 Ag1 S1 112.2(2) . 6_544
S2 Ag1 S1 110.28(6) . 6_544
N3 Ag1 S1 103.2(2) . .
S2 Ag1 S1 111.75(7) . .
S1 Ag1 S1 115.37(5) 6_544 .
N1 Cu1 N2 110.2(2) . 6_544
N1 Cu1 N4 113.7(2) . .
N2 Cu1 N4 112.8(2) 6_544 .
N1 Cu1 N5 108.6(2) . .
N2 Cu1 N5 102.3(2) 6_544 .
N4 Cu1 N5 108.6(2) . .
C1 S1 Ag1 99.8(2) . 2
C1 S1 Ag1 98.6(2) . .
Ag1 S1 Ag1 144.58(9) 2 .
N1 C1 S1 178.0(6) . .
C1 N1 Cu1 171.3(6) . .
C2 S2 Ag1 98.4(2) . .
N2 C2 S2 177.7(7) . .
C2 N2 Cu1 168.7(6) . 2
C3 N3 C7 117.6(6) . .
C3 N3 Ag1 120.3(5) . .
C7 N3 Ag1 122.0(5) . .
N3 C3 C4 123.1(8) . .
C5 C4 C3 117.7(8) . .
C6 C5 C4 119.3(8) . .
C5 C6 C7 120.3(9) . .
N3 C7 C6 122.0(8) . .
C8 N4 C12 116.0(7) . .
C8 N4 Cu1 121.2(5) . .
C12 N4 Cu1 122.8(6) . .
N4 C8 C9 125.2(9) . .
C10 C9 C8 117.7(9) . .
C11 C10 C9 118.6(9) . .
C10 C11 C12 120.1(10) . .
N4 C12 C11 122.4(9) . .
C17 N5 C13 116.5(6) . .
C17 N5 Cu1 122.3(5) . .
C13 N5 Cu1 120.3(4) . .
N5 C13 C14 123.4(7) . .
C15 C14 C13 120.6(7) . .
C14 C15 C16 116.9(8) . .
C17 C16 C15 120.0(8) . .
N5 C17 C16 122.7(7) . .

loop_
_geom_bond_atom_site_label_1
_geom_bond_atom_site_label_2
_geom_bond_distance
_geom_bond_site_symmetry_2
Ag1 N3 2.314(5) .
Ag1 S2 2.558(2) .
Ag1 S1 2.589(2) 6_544
Ag1 S1 2.620(2) .
Cu1 N1 1.971(6) .
Cu1 N2 1.985(7) 6_544
Cu1 N4 2.050(6) .
Cu1 N5 2.091(5) .
S1 C1 1.659(7) .
S1 Ag1 2.589(2) 2
C1 N1 1.149(8) .
S2 C2 1.653(8) .
C2 N2 1.140(8) .
N2 Cu1 1.985(7) 2
N3 C3 1.327(9) .
N3 C7 1.330(8) .
C3 C4 1.387(11) .
C4 C5 1.364(12) .
C5 C6 1.345(13) .
C6 C7 1.365(10) .
N4 C8 1.314(10) .
N4 C12 1.323(9) .
C8 C9 1.377(12) .
C9 C10 1.358(14) .
C10 C11 1.342(15) .
C11 C12 1.388(12) .
N5 C17 1.338(9) .
N5 C13 1.338(9) .
C13 C14 1.368(9) .
C14 C15 1.351(11) .
C15 C16 1.390(11) .
C16 C17 1.375(10) .
